data_7222638
loop_
_publ_author_name
'Dittmar, G.'
'Schaefer, H.'

_publ_section_title
;
 Die Struktur des Di-Zinn-Hexathiohypodiphosphats Sn2 P2 S6
;
_journal_name_full
;
Zeitschrift fuer Naturforschung, Teil B. Anorganische Chemie, Organische 
Chemie (2,1947-32,1977)
;
_journal_page_first 312
_journal_page_last 317
_journal_volume 29
_journal_year 1974
_chemical_formula_sum 'P2 S6 Sn2'
_chemical_name_systematic 'Sn2 (P2 S6)'
_space_group_IT_number 7
_symmetry_space_group_name_Hall 'P -2yac'
_symmetry_space_group_name_H-M 'P 1 n 1'
_cell_angle_alpha 90
_cell_angle_beta 91.15
_cell_angle_gamma 90
_cell_formula_units_Z 2
_cell_length_a 9.378
_cell_length_b 7.488
_cell_length_c 6.513
_cell_volume 457.267
_citation_journal_id_ASTM ZENBAX
_cod_data_source_file Dittmar_ZENBAX_1974_700.cif
_cod_data_source_block P2S6Sn2
_cod_original_cell_volume 457.2668
_cod_original_sg_symbol_Hall 'P -2yc (x-z,y,z)'
_cod_database_code 7222638

loop_
_symmetry_equiv_pos_as_xyz
x,y,z
x+1/2,-y,z+1/2

loop_
_atom_site_label
_atom_site_type_symbol
_atom_site_fract_x
_atom_site_fract_y
_atom_site_fract_z
_atom_site_occupancy
_atom_site_U_iso_or_equiv
S3 S-2 0.6942 0.0517 0.5921 1 0.0
S6 S-2 0.805 0.448 0.9025 1 0.0
P1 P+4 0.6836 0.8608 0.8108 1 0.0
S2 S-2 0.7788 0.9462 0.075 1 0.0
Sn1 Sn+2 0.527 0.3856 0.7224 1 0.0
S4 S-2 0.0149 0.7437 0.6497 1 0.0
P2 P+4 0.8174 0.6447 0.6908 1 0.0
Sn2 Sn+2 0.0279 0.1245 0.787 1 0.0
S1 S-2 0.4898 0.7511 0.8491 1 0.0
S5 S-2 0.7147 0.5633 0.4288 1 0.0
